data_7043611
loop_
_publ_author_name
'Gu, Jinzhong'
'Liang, Xiaoxiao'
'Cai, Yan'
'Wu, Jiang'
'Shi, Zi-Fa'
'Kirillov, Alexander M.'

_publ_section_title
;
 Hydrothermal assembly, structures, topologies, luminescence, and
 magnetism of a novel series of coordination polymers driven by a
 trifunctional nicotinic acid building block
;
_journal_name_full 'Dalton Trans.'
_journal_paper_doi 10.1039/C7DT01742A
_journal_year 2017
_chemical_formula_sum 'C23 H19 Mn N3 O7'
_chemical_formula_weight 504.35
_space_group_crystal_system triclinic
_space_group_IT_number 2
_space_group_name_Hall '-P 1'
_space_group_name_H-M_alt 'P -1'
_symmetry_space_group_name_Hall '-P 1'
_symmetry_space_group_name_H-M 'P -1'
_atom_sites_solution_hydrogens mixed
_audit_creation_method SHELXL-2014/7
_audit_update_record
;
2017-03-08 deposited with the CCDC.
2017-07-14 downloaded from the CCDC.
;
_cell_angle_alpha 95.151(5)
_cell_angle_beta 92.019(5)
_cell_angle_gamma 111.113(6)
_cell_formula_units_Z 2
_cell_length_a 7.4796(5)
_cell_length_b 10.1643(7)
_cell_length_c 15.5357(9)
_cell_measurement_reflns_used 6778
_cell_measurement_temperature 293(2)
_cell_measurement_theta_max 25.047
_cell_measurement_theta_min 3.592
_cell_volume 1094.46(13)
_computing_cell_refinement 'Bruker SAINT'
_computing_data_collection 'Bruker APEX2'
_computing_data_reduction 'Bruker SAINT'
_computing_molecular_graphics 'Bruker SHELXTL'
_computing_publication_material 'Bruker SHELXTL'
_computing_structure_refinement 'SHELXL-2014/7 (Sheldrick, 2014)'
_computing_structure_solution 'SHELXL-2014/7 (Sheldrick, 2014)'
_diffrn_ambient_temperature 293(2)
_diffrn_measured_fraction_theta_full 0.997
_diffrn_measured_fraction_theta_max 0.997
_diffrn_measurement_device_type 'Bruker APE-II CCD'
_diffrn_measurement_method '\f and \w scans'
_diffrn_radiation_type MoK\a
_diffrn_radiation_wavelength 0.71073
_diffrn_reflns_av_R_equivalents 0.0326
_diffrn_reflns_av_unetI/netI 0.0630
_diffrn_reflns_Laue_measured_fraction_full 0.997
_diffrn_reflns_Laue_measured_fraction_max 0.997
_diffrn_reflns_limit_h_max 8
_diffrn_reflns_limit_h_min -8
_diffrn_reflns_limit_k_max 12
_diffrn_reflns_limit_k_min -12
_diffrn_reflns_limit_l_max 18
_diffrn_reflns_limit_l_min -18
_diffrn_reflns_number 6778
_diffrn_reflns_point_group_measured_fraction_full 0.997
_diffrn_reflns_point_group_measured_fraction_max 0.997
_diffrn_reflns_theta_full 25.047
_diffrn_reflns_theta_max 25.047
_diffrn_reflns_theta_min 3.592
_diffrn_source 'fine-focus sealed tube'
_exptl_absorpt_coefficient_mu 0.655
_exptl_absorpt_correction_type multi-scan
_exptl_crystal_colour yellow
_exptl_crystal_density_diffrn 1.530
_exptl_crystal_description block
_exptl_crystal_F_000 518
_exptl_crystal_size_max 0.260
_exptl_crystal_size_mid 0.240
_exptl_crystal_size_min 0.220
_exptl_transmission_factor_max 0.866
_exptl_transmission_factor_min 0.843
_refine_diff_density_max 0.237
_refine_diff_density_min -0.230
_refine_diff_density_rms 0.056
_refine_ls_extinction_method none
_refine_ls_goodness_of_fit_ref 1.073
_refine_ls_hydrogen_treatment mixed
_refine_ls_matrix_type full
_refine_ls_number_parameters 323
_refine_ls_number_reflns 3852
_refine_ls_number_restraints 6
_refine_ls_restrained_S_all 1.073
_refine_ls_R_factor_all 0.0648
_refine_ls_R_factor_gt 0.0440
_refine_ls_shift/su_max 0.000
_refine_ls_shift/su_mean 0.000
_refine_ls_structure_factor_coef Fsqd
_refine_ls_weighting_details 'w=1/[\s^2^(Fo^2^)+(0.0247P)^2^+0.1836P] where P=(Fo^2^+2Fc^2^)/3'
_refine_ls_weighting_scheme calc
_refine_ls_wR_factor_gt 0.0797
_refine_ls_wR_factor_ref 0.0921
_reflns_Friedel_coverage 0.000
_reflns_number_gt 2961
_reflns_number_total 3852
_reflns_threshold_expression 'I > 2\s(I)'
_cod_data_source_file c7dt01742a2.cif
_cod_data_source_block 291-2Mn
_cod_database_code 7043611
_shelx_shelxl_version_number 2014/7
_shelx_space_group_comment
;
The symmetry employed for this shelxl refinement is uniquely defined
by the following loop, which should always be used as a source of
symmetry information in preference to the above space-group names.
They are only intended as comments.
;
_shelx_estimated_absorpt_t_min 0.848
_shelx_estimated_absorpt_t_max 0.869

loop_
_space_group_symop_operation_xyz
'x, y, z'
'-x, -y, -z'

loop_
_atom_site_label
_atom_site_type_symbol
_atom_site_fract_x
_atom_site_fract_y
_atom_site_fract_z
_atom_site_U_iso_or_equiv
_atom_site_adp_type
_atom_site_occupancy
_atom_site_site_symmetry_order
_atom_site_calc_flag
_atom_site_refinement_flags_posn
_atom_site_refinement_flags_adp
Mn1 Mn 0.29087(6) 0.65383(5) 0.30330(3) 0.03083(15) Uani 1 1 d . .
N1 N -0.2838(3) 0.4074(3) -0.01665(16) 0.0390(6) Uani 1 1 d . .
N2 N 0.2837(3) 0.4672(3) 0.37713(15) 0.0338(6) Uani 1 1 d . .
N3 N 0.2708(3) 0.7141(3) 0.44419(15) 0.0331(6) Uani 1 1 d . .
O1 O -0.0084(3) 0.5461(2) 0.27157(12) 0.0360(5) Uani 1 1 d . .
O2 O -0.2672(3) 0.5908(3) 0.23673(14) 0.0583(7) Uani 1 1 d . .
O3 O 0.0007(4) 0.1977(2) 0.01343(14) 0.0570(7) Uani 1 1 d . .
O4 O 0.2652(3) -0.1608(2) 0.26456(15) 0.0505(6) Uani 1 1 d . .
O5 O 0.5490(3) -0.0341(2) 0.22043(15) 0.0522(6) Uani 1 1 d . .
O6 O 0.6133(3) 0.7846(2) 0.32269(13) 0.0396(5) Uani 1 1 d D .
O7 O 0.3701(3) 0.5513(2) 0.18799(13) 0.0414(5) Uani 1 1 d D .
C1 C -0.1444(4) 0.5378(3) 0.22003(18) 0.0318(7) Uani 1 1 d . .
C2 C -0.1659(4) 0.4541(3) 0.13304(18) 0.0290(7) Uani 1 1 d . .
C3 C -0.2686(4) 0.4756(3) 0.06304(19) 0.0376(8) Uani 1 1 d . .
H3 H -0.3297 0.5403 0.0717 0.045 Uiso 1 1 calc R U
C4 C -0.1969(4) 0.3150(3) -0.02744(19) 0.0396(8) Uani 1 1 d . .
H4 H -0.2077 0.2661 -0.0821 0.047 Uiso 1 1 calc R U
C5 C -0.0902(4) 0.2873(3) 0.03898(19) 0.0343(7) Uani 1 1 d . .
C6 C -0.0742(4) 0.3585(3) 0.11992(18) 0.0327(7) Uani 1 1 d . .
H6 H -0.0027 0.3427 0.1653 0.039 Uiso 1 1 calc R U
C7 C 0.0919(5) 0.1445(3) 0.0739(2) 0.0413(8) Uani 1 1 d . .
C8 C 0.2809(5) 0.1694(3) 0.0659(2) 0.0559(10) Uani 1 1 d . .
H8 H 0.3476 0.2297 0.0266 0.067 Uiso 1 1 calc R U
C9 C 0.3743(5) 0.1051(3) 0.1163(2) 0.0499(9) Uani 1 1 d . .
H9 H 0.5042 0.1228 0.1112 0.060 Uiso 1 1 calc R U
C10 C 0.2754(4) 0.0147(3) 0.17425(19) 0.0343(7) Uani 1 1 d . .
C11 C 0.3745(4) -0.0641(3) 0.22381(19) 0.0357(7) Uani 1 1 d . .
C12 C 0.0832(4) -0.0086(3) 0.1821(2) 0.0398(8) Uani 1 1 d . .
H12 H 0.0153 -0.0694 0.2208 0.048 Uiso 1 1 calc R U
C13 C -0.0093(5) 0.0583(3) 0.1323(2) 0.0442(8) Uani 1 1 d . .
H13 H -0.1378 0.0448 0.1386 0.053 Uiso 1 1 calc R U
C14 C 0.2766(5) 0.8419(3) 0.4760(2) 0.0475(9) Uani 1 1 d . .
H14 H 0.2860 0.9086 0.4375 0.057 Uiso 1 1 calc R U
C15 C 0.2695(5) 0.8806(4) 0.5625(2) 0.0550(10) Uani 1 1 d . .
H15 H 0.2778 0.9719 0.5822 0.066 Uiso 1 1 calc R U
C16 C 0.2498(5) 0.7811(4) 0.6185(2) 0.0577(10) Uani 1 1 d . .
H16 H 0.2411 0.8030 0.6773 0.069 Uiso 1 1 calc R U
C17 C 0.2429(4) 0.6486(4) 0.5874(2) 0.0478(9) Uani 1 1 d . .
H17 H 0.2303 0.5800 0.6250 0.057 Uiso 1 1 calc R U
C18 C 0.2549(4) 0.6177(3) 0.49976(19) 0.0339(7) Uani 1 1 d . .
C19 C 0.2555(4) 0.4782(3) 0.46212(19) 0.0327(7) Uani 1 1 d . .
C20 C 0.2309(4) 0.3670(4) 0.5115(2) 0.0457(9) Uani 1 1 d . .
H20 H 0.2125 0.3771 0.5703 0.055 Uiso 1 1 calc R U
C21 C 0.2342(5) 0.2418(4) 0.4722(2) 0.0567(10) Uani 1 1 d . .
H21 H 0.2198 0.1664 0.5046 0.068 Uiso 1 1 calc R U
C22 C 0.2585(5) 0.2277(4) 0.3856(2) 0.0547(10) Uani 1 1 d . .
H22 H 0.2585 0.1426 0.3579 0.066 Uiso 1 1 calc R U
C23 C 0.2833(4) 0.3428(3) 0.3402(2) 0.0447(8) Uani 1 1 d . .
H23 H 0.3004 0.3336 0.2812 0.054 Uiso 1 1 calc R U
H1W H 0.608(5) 0.846(3) 0.2885(18) 0.087(14) Uiso 1 1 d D .
H2W H 0.677(5) 0.732(3) 0.305(2) 0.096(15) Uiso 1 1 d D .
H3W H 0.338(4) 0.561(4) 0.1353(11) 0.085(14) Uiso 1 1 d D .
H4W H 0.4903(19) 0.562(3) 0.1975(18) 0.067(12) Uiso 1 1 d D .

loop_
_atom_site_aniso_label
_atom_site_aniso_U_11
_atom_site_aniso_U_22
_atom_site_aniso_U_33
_atom_site_aniso_U_23
_atom_site_aniso_U_13
_atom_site_aniso_U_12
Mn1 0.0324(3) 0.0399(3) 0.0250(3) 0.0062(2) 0.00148(18) 0.0184(2)
N1 0.0430(15) 0.0531(18) 0.0282(15) 0.0045(12) -0.0015(11) 0.0269(13)
N2 0.0349(14) 0.0447(16) 0.0265(15) 0.0063(12) -0.0002(11) 0.0199(12)
N3 0.0373(14) 0.0359(15) 0.0259(14) 0.0021(11) 0.0014(11) 0.0135(12)
O1 0.0307(11) 0.0496(13) 0.0288(12) 0.0012(9) -0.0052(9) 0.0175(9)
O2 0.0523(14) 0.0924(19) 0.0452(15) -0.0215(13) -0.0099(11) 0.0524(14)
O3 0.0966(19) 0.0639(16) 0.0354(14) -0.0030(11) -0.0071(13) 0.0623(15)
O4 0.0485(13) 0.0567(16) 0.0618(16) 0.0324(13) 0.0153(11) 0.0306(12)
O5 0.0370(13) 0.0589(16) 0.0654(17) 0.0217(12) 0.0014(11) 0.0197(11)
O6 0.0412(13) 0.0459(14) 0.0367(14) 0.0009(11) -0.0023(10) 0.0233(11)
O7 0.0389(13) 0.0694(16) 0.0237(13) 0.0018(11) -0.0006(10) 0.0300(12)
C1 0.0315(16) 0.0394(18) 0.0306(17) 0.0057(13) 0.0058(13) 0.0194(14)
C2 0.0275(15) 0.0362(18) 0.0269(17) 0.0078(13) 0.0039(12) 0.0146(13)
C3 0.0383(17) 0.051(2) 0.0331(19) 0.0066(15) 0.0046(14) 0.0266(15)
C4 0.0506(19) 0.044(2) 0.0268(18) 0.0007(14) -0.0017(14) 0.0217(16)
C5 0.0467(18) 0.0328(18) 0.0289(18) 0.0033(13) 0.0023(14) 0.0212(15)
C6 0.0371(17) 0.0350(18) 0.0287(17) 0.0070(13) -0.0033(13) 0.0162(14)
C7 0.063(2) 0.0348(19) 0.0333(19) -0.0012(14) -0.0082(16) 0.0293(17)
C8 0.058(2) 0.044(2) 0.065(3) 0.0251(18) 0.0000(19) 0.0146(18)
C9 0.0363(18) 0.046(2) 0.065(3) 0.0195(18) -0.0012(16) 0.0093(15)
C10 0.0391(17) 0.0260(17) 0.0372(19) 0.0020(13) -0.0016(14) 0.0117(14)
C11 0.0435(19) 0.0314(18) 0.0346(19) 0.0024(14) -0.0023(14) 0.0172(15)
C12 0.0465(19) 0.0383(19) 0.040(2) 0.0085(15) 0.0071(15) 0.0209(15)
C13 0.048(2) 0.053(2) 0.043(2) 0.0024(17) 0.0053(16) 0.0337(17)
C14 0.061(2) 0.040(2) 0.043(2) 0.0041(16) 0.0037(17) 0.0214(17)
C15 0.065(2) 0.047(2) 0.049(2) -0.0114(18) 0.0064(18) 0.0194(18)
C16 0.067(2) 0.067(3) 0.028(2) -0.0079(18) 0.0080(17) 0.015(2)
C17 0.057(2) 0.051(2) 0.029(2) 0.0069(16) 0.0038(15) 0.0117(17)
C18 0.0269(15) 0.0417(19) 0.0279(18) 0.0041(14) -0.0008(12) 0.0065(13)
C19 0.0256(15) 0.0412(19) 0.0303(18) 0.0062(14) -0.0041(12) 0.0113(13)
C20 0.054(2) 0.052(2) 0.0328(19) 0.0146(16) -0.0002(15) 0.0195(17)
C21 0.073(3) 0.052(2) 0.053(3) 0.0169(19) -0.004(2) 0.031(2)
C22 0.069(2) 0.050(2) 0.055(3) 0.0067(18) -0.0048(19) 0.0341(19)
C23 0.055(2) 0.053(2) 0.0326(19) 0.0002(16) -0.0003(15) 0.0287(17)

loop_
_atom_type_symbol
_atom_type_description
_atom_type_scat_dispersion_real
_atom_type_scat_dispersion_imag
_atom_type_scat_source
C C 0.0033 0.0016 'International Tables Vol C Tables 4.2.6.8 and 6.1.1.4'
H H 0.0000 0.0000 'International Tables Vol C Tables 4.2.6.8 and 6.1.1.4'
Mn Mn 0.3368 0.7283 'International Tables Vol C Tables 4.2.6.8 and 6.1.1.4'
N N 0.0061 0.0033 'International Tables Vol C Tables 4.2.6.8 and 6.1.1.4'
O O 0.0106 0.0060 'International Tables Vol C Tables 4.2.6.8 and 6.1.1.4'

loop_
_geom_angle_atom_site_label_1
_geom_angle_atom_site_label_2
_geom_angle_atom_site_label_3
_geom_angle
_geom_angle_site_symmetry_1
_geom_angle_site_symmetry_3
O4 Mn1 O1 88.95(8) 1_565 .
O4 Mn1 O7 105.42(9) 1_565 .
O1 Mn1 O7 93.23(8) . .
O4 Mn1 N3 93.83(9) 1_565 .
O1 Mn1 N3 96.83(8) . .
O7 Mn1 N3 158.42(8) . .
O4 Mn1 O6 85.35(8) 1_565 .
O1 Mn1 O6 172.85(8) . .
O7 Mn1 O6 84.14(8) . .
N3 Mn1 O6 87.88(8) . .
O4 Mn1 N2 164.94(9) 1_565 .
O1 Mn1 N2 87.67(8) . .
O7 Mn1 N2 89.42(9) . .
N3 Mn1 N2 72.03(9) . .
O6 Mn1 N2 98.93(8) . .
C4 N1 C3 117.5(2) . .
C23 N2 C19 117.9(3) . .
C23 N2 Mn1 124.7(2) . .
C19 N2 Mn1 116.9(2) . .
C14 N3 C18 117.9(3) . .
C14 N3 Mn1 123.5(2) . .
C18 N3 Mn1 118.6(2) . .
C1 O1 Mn1 143.69(19) . .
C5 O3 C7 121.2(2) . .
C11 O4 Mn1 131.5(2) . 1_545
Mn1 O6 H1W 94(2) . .
Mn1 O6 H2W 109(3) . .
H1W O6 H2W 115.7(18) . .
Mn1 O7 H3W 123(2) . .
Mn1 O7 H4W 107(2) . .
H3W O7 H4W 114.7(17) . .
O2 C1 O1 124.3(3) . .
O2 C1 C2 117.7(2) . .
O1 C1 C2 118.0(3) . .
C6 C2 C3 118.4(3) . .
C6 C2 C1 120.2(2) . .
C3 C2 C1 121.4(3) . .
N1 C3 C2 123.1(3) . .
N1 C3 H3 118.4 . .
C2 C3 H3 118.4 . .
N1 C4 C5 123.2(3) . .
N1 C4 H4 118.4 . .
C5 C4 H4 118.4 . .
O3 C5 C6 126.7(2) . .
O3 C5 C4 114.4(3) . .
C6 C5 C4 118.7(3) . .
C5 C6 C2 119.1(2) . .
C5 C6 H6 120.5 . .
C2 C6 H6 120.5 . .
C8 C7 C13 121.4(3) . .
C8 C7 O3 116.8(3) . .
C13 C7 O3 121.4(3) . .
C7 C8 C9 119.9(3) . .
C7 C8 H8 120.1 . .
C9 C8 H8 120.1 . .
C10 C9 C8 120.2(3) . .
C10 C9 H9 119.9 . .
C8 C9 H9 119.9 . .
C9 C10 C12 119.1(3) . .
C9 C10 C11 119.8(3) . .
C12 C10 C11 120.9(3) . .
O5 C11 O4 125.2(3) . .
O5 C11 C10 119.6(3) . .
O4 C11 C10 115.2(3) . .
C10 C12 C13 120.4(3) . .
C10 C12 H12 119.8 . .
C13 C12 H12 119.8 . .
C7 C13 C12 118.9(3) . .
C7 C13 H13 120.6 . .
C12 C13 H13 120.6 . .
N3 C14 C15 123.7(3) . .
N3 C14 H14 118.1 . .
C15 C14 H14 118.1 . .
C16 C15 C14 118.0(3) . .
C16 C15 H15 121.0 . .
C14 C15 H15 121.0 . .
C15 C16 C17 119.4(3) . .
C15 C16 H16 120.3 . .
C17 C16 H16 120.3 . .
C16 C17 C18 119.5(3) . .
C16 C17 H17 120.3 . .
C18 C17 H17 120.3 . .
N3 C18 C17 121.4(3) . .
N3 C18 C19 116.3(3) . .
C17 C18 C19 122.4(3) . .
N2 C19 C20 122.0(3) . .
N2 C19 C18 115.8(3) . .
C20 C19 C18 122.2(3) . .
C21 C20 C19 118.8(3) . .
C21 C20 H20 120.6 . .
C19 C20 H20 120.6 . .
C22 C21 C20 120.0(3) . .
C22 C21 H21 120.0 . .
C20 C21 H21 120.0 . .
C21 C22 C23 118.3(3) . .
C21 C22 H22 120.8 . .
C23 C22 H22 120.8 . .
N2 C23 C22 123.0(3) . .
N2 C23 H23 118.5 . .
C22 C23 H23 118.5 . .

loop_
_geom_bond_atom_site_label_1
_geom_bond_atom_site_label_2
_geom_bond_distance
_geom_bond_site_symmetry_2
Mn1 O4 2.099(2) 1_565
Mn1 O1 2.1242(18) .
Mn1 O7 2.198(2) .
Mn1 N3 2.244(2) .
Mn1 O6 2.289(2) .
Mn1 N2 2.289(2) .
N1 C4 1.324(4) .
N1 C3 1.344(4) .
N2 C23 1.340(4) .
N2 C19 1.346(4) .
N3 C14 1.332(4) .
N3 C18 1.340(3) .
O1 C1 1.245(3) .
O2 C1 1.245(3) .
O3 C5 1.360(3) .
O3 C7 1.397(3) .
O4 C11 1.267(3) .
O4 Mn1 2.099(2) 1_545
O5 C11 1.233(3) .
O6 H1W 0.867(10) .
O6 H2W 0.869(10) .
O7 H3W 0.869(10) .
O7 H4W 0.872(10) .
C1 C2 1.502(4) .
C2 C6 1.382(4) .
C2 C3 1.388(4) .
C3 H3 0.9300 .
C4 C5 1.392(4) .
C4 H4 0.9300 .
C5 C6 1.372(4) .
C6 H6 0.9300 .
C7 C8 1.356(4) .
C7 C13 1.370(4) .
C8 C9 1.382(4) .
C8 H8 0.9300 .
C9 C10 1.381(4) .
C9 H9 0.9300 .
C10 C12 1.382(4) .
C10 C11 1.510(4) .
C12 C13 1.391(4) .
C12 H12 0.9300 .
C13 H13 0.9300 .
C14 C15 1.374(4) .
C14 H14 0.9300 .
C15 C16 1.364(5) .
C15 H15 0.9300 .
C16 C17 1.372(5) .
C16 H16 0.9300 .
C17 C18 1.383(4) .
C17 H17 0.9300 .
C18 C19 1.486(4) .
C19 C20 1.384(4) .
C20 C21 1.369(4) .
C20 H20 0.9300 .
C21 C22 1.367(5) .
C21 H21 0.9300 .
C22 C23 1.379(4) .
C22 H22 0.9300 .
C23 H23 0.9300 .

loop_
_geom_hbond_atom_site_label_D
_geom_hbond_atom_site_label_H
_geom_hbond_atom_site_label_A
_geom_hbond_distance_DH
_geom_hbond_distance_HA
_geom_hbond_distance_DA
_geom_hbond_angle_DHA
_geom_hbond_site_symmetry_A
O7 H4W O2 0.872(10) 1.803(10) 2.666(3) 170(3) 1_655
O7 H3W N1 0.869(10) 1.952(11) 2.820(3) 176(3) 2_565
O6 H2W O2 0.869(10) 1.883(17) 2.710(3) 159(4) 1_655
O6 H1W O5 0.867(10) 1.837(11) 2.695(3) 170(3) 1_565

loop_
_geom_torsion_atom_site_label_1
_geom_torsion_atom_site_label_2
_geom_torsion_atom_site_label_3
_geom_torsion_atom_site_label_4
_geom_torsion
_geom_torsion_site_symmetry_1
Mn1 O1 C1 O2 -101.7(4) .
Mn1 O1 C1 C2 80.4(4) .
O2 C1 C2 C6 -160.3(3) .
O1 C1 C2 C6 17.7(4) .
O2 C1 C2 C3 23.2(4) .
O1 C1 C2 C3 -158.8(3) .
C4 N1 C3 C2 0.5(5) .
C6 C2 C3 N1 0.4(4) .
C1 C2 C3 N1 177.0(3) .
C3 N1 C4 C5 -0.8(5) .
C7 O3 C5 C6 14.0(5) .
C7 O3 C5 C4 -171.3(3) .
N1 C4 C5 O3 -174.9(3) .
N1 C4 C5 C6 0.3(5) .
O3 C5 C6 C2 175.1(3) .
C4 C5 C6 C2 0.7(4) .
C3 C2 C6 C5 -0.9(4) .
C1 C2 C6 C5 -177.6(3) .
C5 O3 C7 C8 -123.2(3) .
C5 O3 C7 C13 63.6(4) .
C13 C7 C8 C9 1.2(5) .
O3 C7 C8 C9 -171.9(3) .
C7 C8 C9 C10 0.5(5) .
C8 C9 C10 C12 -1.0(5) .
C8 C9 C10 C11 175.1(3) .
Mn1 O4 C11 O5 -24.0(5) 1_545
Mn1 O4 C11 C10 154.0(2) 1_545
C9 C10 C11 O5 9.0(4) .
C12 C10 C11 O5 -174.9(3) .
C9 C10 C11 O4 -169.2(3) .
C12 C10 C11 O4 6.9(4) .
C9 C10 C12 C13 -0.1(5) .
C11 C10 C12 C13 -176.2(3) .
C8 C7 C13 C12 -2.3(5) .
O3 C7 C13 C12 170.5(3) .
C10 C12 C13 C7 1.7(5) .
C18 N3 C14 C15 0.8(4) .
Mn1 N3 C14 C15 -178.2(2) .
N3 C14 C15 C16 -2.0(5) .
C14 C15 C16 C17 1.7(5) .
C15 C16 C17 C18 -0.4(5) .
C14 N3 C18 C17 0.6(4) .
Mn1 N3 C18 C17 179.7(2) .
C14 N3 C18 C19 -178.0(2) .
Mn1 N3 C18 C19 1.1(3) .
C16 C17 C18 N3 -0.8(4) .
C16 C17 C18 C19 177.8(3) .
C23 N2 C19 C20 1.5(4) .
Mn1 N2 C19 C20 174.0(2) .
C23 N2 C19 C18 -179.3(2) .
Mn1 N2 C19 C18 -6.8(3) .
N3 C18 C19 N2 3.9(3) .
C17 C18 C19 N2 -174.7(3) .
N3 C18 C19 C20 -176.9(2) .
C17 C18 C19 C20 4.5(4) .
N2 C19 C20 C21 -0.5(4) .
C18 C19 C20 C21 -179.7(3) .
C19 C20 C21 C22 -0.9(5) .
C20 C21 C22 C23 1.3(5) .
C19 N2 C23 C22 -1.2(4) .
Mn1 N2 C23 C22 -173.0(2) .
C21 C22 C23 N2 -0.2(5) .
